data_2005783
loop_
_publ_author_name
'Panneerselvam, K.'
'Soriano-Garc\'ia, M.'
'Reyes-Arellano, A.'
'Tamariz-Mascar\'ua, J.'
'Mendoza-S\'anchez, R. I.'

_publ_section_title
;
 The 1:1 Molecular Complex of
 <i>N</i>,<i>N</i>'-Bis(4-methoxybenzylidene)ethylenediamine and
 Hydroquinone
;
_journal_issue 12
_journal_name_full 'Acta Crystallographica Section C'
_journal_page_first 3098
_journal_page_last 3100
_journal_paper_doi 10.1107/S0108270196011067
_journal_volume 52
_journal_year 1996
_chemical_formula_iupac 'C18 H20 N2 O2, C6 H6 O2'
_chemical_formula_moiety 'C18 H20 N2 O2, C6 H6 O2'
_chemical_formula_sum 'C24 H26 N2 O4'
_chemical_formula_weight 406.46
_chemical_melting_point 425.6(5)
_chemical_name_systematic
;
N,N-bis-(4-methoxybenziliden)ethylendiamine:Hydroquinone (1:1)
;
_space_group_IT_number 14
_symmetry_cell_setting monoclinic
_symmetry_space_group_name_Hall '-P 2ybc'
_symmetry_space_group_name_H-M 'P 1 21/c 1'
_audit_creation_method SHELXL
_cell_angle_alpha 90.
_cell_angle_beta 113.32(2)
_cell_angle_gamma 90.
_cell_formula_units_Z 2
_cell_length_a 11.929(3)
_cell_length_b 9.357(3)
_cell_length_c 10.434(3)
_cell_measurement_reflns_used 25
_cell_measurement_temperature 293(2)
_cell_measurement_theta_max 40
_cell_measurement_theta_min 20
_cell_volume 1069.5(6)
_computing_cell_refinement 'XSCANS (Siemens, 1992)'
_computing_data_collection 'P4 diffractometer software'
_computing_data_reduction XSCANS
_computing_molecular_graphics 'SHELXTL-Plus (Sheldrick, 1990)'
_computing_publication_material SHELXL93
_computing_structure_refinement 'SHELXL93 (Sheldrick, 1993)'
_computing_structure_solution 'SHELXS86 (Sheldrick, 1985)'
_diffrn_ambient_temperature 293(2)
_diffrn_measurement_device P4
_diffrn_measurement_method \q/2\q
_diffrn_radiation_monochromator graphite
_diffrn_radiation_source 'fine-focus sealed tube'
_diffrn_radiation_type CuK\a
_diffrn_radiation_wavelength 1.54178
_diffrn_reflns_av_R_equivalents 0.0628
_diffrn_reflns_av_sigmaI/netI 0.0206
_diffrn_reflns_limit_h_max 11
_diffrn_reflns_limit_h_min -12
_diffrn_reflns_limit_k_max 10
_diffrn_reflns_limit_k_min 0
_diffrn_reflns_limit_l_max 11
_diffrn_reflns_limit_l_min 0
_diffrn_reflns_number 1513
_diffrn_reflns_theta_max 56.67
_diffrn_reflns_theta_min 4.04
_diffrn_standards_decay_% 1.0
_diffrn_standards_interval_count 100
_diffrn_standards_number 3
_exptl_absorpt_coefficient_mu 0.699
_exptl_absorpt_correction_type none
_exptl_crystal_colour rectangular
_exptl_crystal_density_diffrn 1.262
_exptl_crystal_density_meas 1.260
_exptl_crystal_density_method 'flotation in benzene/chloroform solution'
_exptl_crystal_description colourless
_exptl_crystal_F_000 432
_exptl_crystal_size_max 0.24
_exptl_crystal_size_mid 0.24
_exptl_crystal_size_min 0.18
_refine_diff_density_max 0.117
_refine_diff_density_min -0.155
_refine_ls_extinction_method none
_refine_ls_goodness_of_fit_all 1.098
_refine_ls_goodness_of_fit_obs 1.109
_refine_ls_hydrogen_treatment 'H atoms refined isotropically'
_refine_ls_matrix_type full
_refine_ls_number_parameters 188
_refine_ls_number_reflns 1420
_refine_ls_number_restraints 0
_refine_ls_restrained_S_all 1.098
_refine_ls_restrained_S_obs 1.109
_refine_ls_R_factor_all 0.0393
_refine_ls_R_factor_obs 0.0350
_refine_ls_shift/esd_max 0.008
_refine_ls_shift/esd_mean 0.001
_refine_ls_structure_factor_coef Fsqd
_refine_ls_weighting_scheme
;
calc w = 1/[\s^2^(F~o~^2^) + (0.0464P)^2^ + 0.2935P]
where P = (F~o~^2^ + 2F~c~^2^)/3
;
_refine_ls_wR_factor_all 0.0952
_refine_ls_wR_factor_obs 0.0904
_reflns_number_observed 1275
_reflns_number_total 1420
_reflns_observed_criterion >2sigma(I)
_cod_data_source_file ka1210.cif
_cod_data_source_block I
_cod_depositor_comments
;
The following automatic conversions were performed:

'_chemical_melting_point' value '152-153C' was changed to '425.6(5)'
- it was converted from degrees Celsius(C) to Kelvins(K), the average
value was taken and precision was estimated.

Automatic conversion script
Id: cif_fix_values 1715 2011-07-08 13:25:40Z adriana 
;
_cod_original_cell_volume 1069.5(5)
_cod_original_sg_symbol_H-M 'P 21/c'
_cod_database_code 2005783

loop_
_symmetry_equiv_pos_as_xyz
'x, y, z'
'-x, 1/2+y, 1/2-z'
'-x, -y, -z'
'x, 1/2-y, 1/2+z'

loop_
_atom_site_aniso_label
_atom_site_aniso_U_11
_atom_site_aniso_U_22
_atom_site_aniso_U_33
_atom_site_aniso_U_12
_atom_site_aniso_U_13
_atom_site_aniso_U_23
C1 0.0550(10) 0.084(2) 0.0440(10) 0.0000(10) -0.0010(10) 0.0070(10)
C2 0.0370(10) 0.0510(10) 0.0330(10) 0.0090(10) 0.0100(10) 0.0050(10)
C3 0.0500(10) 0.0430(10) 0.0480(10) 0.0050(10) 0.0140(10) 0.0030(10)
C4 0.0410(10) 0.0470(10) 0.0420(10) -0.0010(10) 0.0090(10) -0.0060(10)
C5 0.0320(10) 0.0490(10) 0.0350(10) 0.0020(10) 0.0090(10) -0.0010(10)
C6 0.0430(10) 0.0430(10) 0.0410(10) 0.0040(10) 0.0060(10) 0.0010(10)
C7 0.0430(10) 0.0480(10) 0.0380(10) 0.0010(10) 0.0050(10) -0.0040(10)
C8 0.0330(10) 0.0530(10) 0.0340(10) 0.0010(10) 0.0100(10) -0.0040(10)
C9 0.0420(10) 0.0580(10) 0.0250(10) 0.0080(10) 0.0090(10) 0.0020(10)
N1 0.0380(10) 0.0570(10) 0.0280(10) 0.0070(10) 0.0090(10) 0.0010(10)
O1 0.0630(10) 0.0610(10) 0.0380(10) 0.0140(10) 0.0050(10) 0.0070(10)
C1S 0.0430(10) 0.0480(10) 0.0330(10) -0.0110(10) 0.0140(10) -0.0070(10)
C2S 0.0460(10) 0.0460(10) 0.0360(10) -0.0050(10) 0.0120(10) 0.0010(10)
C3S 0.0490(10) 0.0540(10) 0.0290(10) -0.0100(10) 0.0140(10) 0.0010(10)
O1S 0.0670(10) 0.0580(10) 0.0470(10) 0.0000(10) 0.0310(10) -0.0010(10)

loop_
_atom_site_label
_atom_site_occupancy
_atom_site_fract_x
_atom_site_fract_y
_atom_site_fract_z
_atom_site_U_iso_or_equiv
_atom_site_thermal_displace_type
_atom_site_calc_flag
_atom_site_type_symbol
C1 1 0.5870(2) 0.2245(3) 0.8116(2) 0.0674(6) Uani d C
C2 1 0.4328(1) 0.1870(2) 0.5828(2) 0.0420(5) Uani d C
C3 1 0.3675(2) 0.0901(2) 0.4788(2) 0.0490(5) Uani d C
C4 1 0.2902(2) 0.1384(2) 0.3488(2) 0.0456(5) Uani d C
C5 1 0.2731(1) 0.2837(2) 0.3203(2) 0.0399(4) Uani d C
C6 1 0.3375(2) 0.3795(2) 0.4260(2) 0.0456(5) Uani d C
C7 1 0.4173(2) 0.3327(2) 0.5564(2) 0.0463(5) Uani d C
C8 1 0.1904(1) 0.3303(2) 0.1796(2) 0.0415(5) Uani d C
C9 1 0.0641(2) 0.4832(2) 0.0050(2) 0.0430(5) Uani d C
N1 1 0.1450(1) 0.4550(2) 0.1513(1) 0.0422(4) Uani d N
O1 1 0.5104(1) 0.1288(1) 0.7065(1) 0.0585(4) Uani d O
C1S 1 0.9351(2) 0.0644(2) 0.0711(2) 0.0415(5) Uani d C
C2S 1 0.9302(2) 0.1199(2) -0.0549(2) 0.0442(5) Uani d C
C3S 1 0.9948(2) 0.0568(2) -0.1250(2) 0.0444(5) Uani d C
O1S 1 0.8719(1) 0.1345(1) 0.1380(1) 0.0548(4) Uani d O
H11 1 0.6373(22) 0.2813(25) 0.7736(23) 0.078(7) Uiso d H
H12 1 0.6363(24) 0.1624(26) 0.8898(27) 0.088(7) Uiso d H
H13 1 0.5356(25) 0.2920(30) 0.8432(26) 0.099(9) Uiso d H
H3 1 0.3779(18) -0.0119(24) 0.4975(20) 0.061(6) Uiso d H
H4 1 0.2483(17) 0.0692(21) 0.2777(20) 0.056(5) Uiso d H
H6 1 0.3273(18) 0.4815(23) 0.4062(20) 0.061(6) Uiso d H
H7 1 0.4605(18) 0.4014(22) 0.6248(21) 0.061(6) Uiso d H
H8 1 0.1700(17) 0.2534(20) 0.1071(20) 0.049(5) Uiso d H
H91 1 0.0976(16) 0.5658(21) -0.0295(18) 0.046(5) Uiso d H
H92 1 0.0609(15) 0.4004(19) -0.0568(18) 0.040(4) Uiso d H
H2S 1 0.8795(17) 0.2033(21) -0.0949(19) 0.051(5) Uiso d H
H3S 1 0.9923(16) 0.0968(20) -0.2101(20) 0.052(5) Uiso d H
H1SO 1 0.8686(22) 0.0789(27) 0.2077(26) 0.088(8) Uiso d H

loop_
_atom_type_symbol
_atom_type_description
_atom_type_scat_dispersion_real
_atom_type_scat_dispersion_imag
_atom_type_scat_source
C C 0.0181 0.0091 'International Tables Vol C Tables 4.2.6.8 and 6.1.1.4'
H H 0.0000 0.0000 'International Tables Vol C Tables 4.2.6.8 and 6.1.1.4'
N N 0.0311 0.0180 'International Tables Vol C Tables 4.2.6.8 and 6.1.1.4'
O O 0.0492 0.0322 'International Tables Vol C Tables 4.2.6.8 and 6.1.1.4'

loop_
_geom_angle_atom_site_label_1
_geom_angle_atom_site_label_2
_geom_angle_atom_site_label_3
_geom_angle_site_symmetry_1
_geom_angle_site_symmetry_3
_geom_angle
_geom_angle_publ_flag
O1 C1 H11 . . 109.4(13) no
O1 C1 H12 . . 104.8(14) no
H11 C1 H12 . . 113.(2) no
O1 C1 H13 . . 110.6(15) no
H11 C1 H13 . . 110.(2) no
H12 C1 H13 . . 110.(2) no
O1 C2 C7 . . 124.4(2) yes
O1 C2 C3 . . 115.9(2) yes
C7 C2 C3 . . 119.7(2) yes
C4 C3 C2 . . 120.2(2) yes
C4 C3 H3 . . 120.1(12) no
C2 C3 H3 . . 119.7(12) no
C3 C4 C5 . . 121.0(2) yes
C3 C4 H4 . . 118.6(11) no
C5 C4 H4 . . 120.4(11) no
C4 C5 C6 . . 118.2(2) yes
C4 C5 C8 . . 119.1(2) yes
C6 C5 C8 . . 122.7(2) yes
C7 C6 C5 . . 121.5(2) yes
C7 C6 H6 . . 119.8(12) no
C5 C6 H6 . . 118.7(12) no
C6 C7 C2 . . 119.3(2) yes
C6 C7 H7 . . 118.9(12) no
C2 C7 H7 . . 121.8(12) no
N1 C8 C5 . . 123.9(2) yes
N1 C8 H8 . . 122.0(10) no
C5 C8 H8 . . 114.0(10) no
N1 C9 C9 . 3_565 109.6(2) yes
N1 C9 H91 . . 108.7(10) no
C9 C9 H91 3_565 . 110.4(10) no
N1 C9 H92 . . 111.9(10) no
C9 C9 H92 3_565 . 109.6(10) no
H91 C9 H92 . . 106.6(14) no
C8 N1 C9 . . 116.70(10) yes
C2 O1 C1 . . 117.5(2) yes
O1S C1S C3S . 3_755 123.1(2) yes
O1S C1S C2S . . 118.2(2) yes
C3S C1S C2S 3_755 . 118.6(2) yes
C3S C2S C1S . . 121.0(2) yes
C3S C2S H2S . . 119.7(11) no
C1S C2S H2S . . 119.3(11) no
C2S C3S C1S . 3_755 120.4(2) yes
C2S C3S H3S . . 120.4(11) no
C1S C3S H3S 3_755 . 119.2(11) no
C1S O1S H1SO . . 109.8(15) no

loop_
_geom_bond_atom_site_label_1
_geom_bond_atom_site_label_2
_geom_bond_site_symmetry_2
_geom_bond_distance
_geom_bond_publ_flag
C1 O1 . 1.431(3) yes
C1 H11 . 0.99(2) no
C1 H12 . 0.98(3) no
C1 H13 . 1.02(3) no
C2 O1 . 1.370(2) yes
C2 C7 . 1.389(3) yes
C2 C3 . 1.391(3) yes
C3 C4 . 1.381(3) yes
C3 H3 . 0.97(2) no
C4 C5 . 1.389(3) yes
C4 H4 . 0.96(2) no
C5 C6 . 1.392(2) yes
C5 C8 . 1.474(2) yes
C6 C7 . 1.387(3) yes
C6 H6 . 0.97(2) no
C7 H7 . 0.95(2) no
C8 N1 . 1.271(2) yes
C8 H8 . 1.00(2) no
C9 N1 . 1.472(2) yes
C9 C9 3_565 1.524(3) yes
C9 H91 . 1.00(2) no
C9 H92 . 1.00(2) no
C1S O1S . 1.379(2) yes
C1S C3S 3_755 1.389(3) yes
C1S C2S . 1.393(2) yes
C2S C3S . 1.387(3) yes
C2S H2S . 0.97(2) no
C3S C1S 3_755 1.389(3) yes
C3S H3S . 0.95(2) no
O1S H1SO . 0.91(3) no
